data_1562901
loop_
_publ_author_name
'Wang, Ping'
'Fan, Ruiqing'
'Yang, Yulin'
'Liu, Xinrong'
'Cao, Wenwu'
'Yang, Bin'

_publ_section_title
;
 Synthesis, crystal structures and properties of lanthanide-organic
 frameworks based benzene carboxylates with two/three-dimensional
 structure
;
_journal_name_full 'Journal of Solid State Chemistry'
_journal_page_first 441
_journal_page_last 450
_journal_paper_doi 10.1016/j.jssc.2012.07.018
_journal_volume 196
_journal_year 2012
_chemical_formula_sum 'C24 H18 Dy2 O15'
_chemical_formula_weight 871.38
_space_group_IT_number 14
_space_group_name_Hall '-P 2ybc'
_space_group_name_H-M_alt 'P 1 21/c 1'
_symmetry_cell_setting monoclinic
_symmetry_space_group_name_H-M 'P 1 21/c 1'
_atom_sites_solution_hydrogens geom
_atom_sites_solution_primary direct
_atom_sites_solution_secondary difmap
_cell_angle_alpha 90.00
_cell_angle_beta 97.928(2)
_cell_angle_gamma 90.00
_cell_formula_units_Z 4
_cell_length_a 10.5917(2)
_cell_length_b 14.2058(3)
_cell_length_c 17.1240(3)
_cell_measurement_reflns_used 9123
_cell_measurement_temperature 293(2)
_cell_measurement_theta_max 25.00
_cell_measurement_theta_min 2.80
_cell_volume 2551.91(9)
_computing_cell_refinement 'Bruker SMART'
_computing_data_collection 'Bruker SMART'
_computing_data_reduction 'Bruker SAINT'
_computing_molecular_graphics SHELXP-97
_computing_publication_material SHELXTL
_computing_structure_refinement 'SHELXL-97 (Sheldrick, 1997)'
_computing_structure_solution 'SHELXS-97 (Sheldrick, 1997)'
_diffrn_ambient_temperature 293(2)
_diffrn_measured_fraction_theta_full 0.994
_diffrn_measured_fraction_theta_max 0.994
_diffrn_measurement_device_type 'Bruker Smart APEX CCD area detector'
_diffrn_measurement_method 'phi and omega scans'
_diffrn_radiation_monochromator graphite
_diffrn_radiation_source 'fine-focus sealed tube'
_diffrn_radiation_type MoK\a
_diffrn_radiation_wavelength 0.71073
_diffrn_reflns_av_R_equivalents 0.0211
_diffrn_reflns_av_sigmaI/netI 0.0304
_diffrn_reflns_limit_h_max 12
_diffrn_reflns_limit_h_min -11
_diffrn_reflns_limit_k_max 16
_diffrn_reflns_limit_k_min -15
_diffrn_reflns_limit_l_max 15
_diffrn_reflns_limit_l_min -20
_diffrn_reflns_number 9123
_diffrn_reflns_theta_full 25.00
_diffrn_reflns_theta_max 25.00
_diffrn_reflns_theta_min 2.80
_diffrn_standards_decay_% 0
_diffrn_standards_interval_count 0
_diffrn_standards_interval_time 0
_diffrn_standards_number 0
_exptl_absorpt_coefficient_mu 5.890
_exptl_absorpt_correction_T_max 0.5482
_exptl_absorpt_correction_T_min 0.3521
_exptl_absorpt_correction_type multi-scan
_exptl_crystal_colour colorless
_exptl_crystal_density_diffrn 2.268
_exptl_crystal_density_method 'not measured'
_exptl_crystal_description block?
_exptl_crystal_F_000 1656
_exptl_crystal_size_max 0.22
_exptl_crystal_size_mid 0.20
_exptl_crystal_size_min 0.12
_refine_diff_density_max 1.300
_refine_diff_density_min -1.773
_refine_diff_density_rms 0.180
_refine_ls_extinction_method none
_refine_ls_goodness_of_fit_ref 1.025
_refine_ls_hydrogen_treatment mixed
_refine_ls_matrix_type full
_refine_ls_number_parameters 370
_refine_ls_number_reflns 4481
_refine_ls_number_restraints 0
_refine_ls_restrained_S_all 1.025
_refine_ls_R_factor_all 0.0340
_refine_ls_R_factor_gt 0.0292
_refine_ls_shift/su_max 0.007
_refine_ls_shift/su_mean 0.001
_refine_ls_structure_factor_coef Fsqd
_refine_ls_weighting_details 'calc w=1/[\s^2^(Fo^2^)+(0.0539P)^2^+0.0000P] where P=(Fo^2^+2Fc^2^)/3'
_refine_ls_weighting_scheme calc
_refine_ls_wR_factor_gt 0.0761
_refine_ls_wR_factor_ref 0.0774
_reflns_number_gt 3888
_reflns_number_total 4481
_reflns_threshold_expression >2sigma(I)
_cod_data_source_file JSSC-2012-196-441.CIF
_cod_data_source_block 2
_cod_depositor_comments
;
The following automatic conversions were performed:

data item '_symmetry_cell_setting' value 'Monoclinic' was changed to
'monoclinic' in accordance with the built-in table derived from the
CIF Core dictionary named 'cif_core.dic' version 2.4.5 last updated
on 2014-11-21.

Automatic conversion script
Id: cif_fix_values 8369 2020-08-20 11:38:08Z andrius 
;
_cod_original_sg_symbol_H-M 'P2(1)/c  '
_cod_database_code 1562901

loop_
_symmetry_equiv_pos_as_xyz
'x, y, z'
'-x, y+1/2, -z+1/2'
'-x, -y, -z'
'x, -y-1/2, z-1/2'

loop_
_atom_site_label
_atom_site_type_symbol
_atom_site_fract_x
_atom_site_fract_y
_atom_site_fract_z
_atom_site_U_iso_or_equiv
_atom_site_adp_type
_atom_site_occupancy
_atom_site_symmetry_multiplicity
_atom_site_calc_flag
_atom_site_refinement_flags
_atom_site_disorder_assembly
_atom_site_disorder_group
Dy1 Dy 0.17759(2) 0.510376(15) 0.333502(14) 0.01704(9) Uani 1 1 d . . .
Dy2 Dy 0.07652(2) 0.779540(15) 0.155881(13) 0.01488(9) Uani 1 1 d . . .
O1 O 0.3492(4) 0.6070(3) 0.2977(2) 0.0279(9) Uani 1 1 d . . .
O2 O 0.3883(4) 0.5446(3) 0.4151(2) 0.0296(10) Uani 1 1 d . . .
O3 O 0.1620(4) 0.4369(2) 0.4509(2) 0.0265(9) Uani 1 1 d . . .
O4 O -0.0640(4) 0.7993(3) 0.0431(2) 0.0315(10) Uani 1 1 d . . .
O5 O 0.3162(4) 0.3781(2) 0.3216(2) 0.0287(9) Uani 1 1 d . . .
O6 O -0.1163(3) 0.8335(2) 0.1977(2) 0.0203(8) Uani 1 1 d . . .
O7 O -0.0410(4) 0.5109(3) 0.3153(2) 0.0320(10) Uani 1 1 d . . .
O8 O 0.1844(4) 0.9003(2) 0.2220(2) 0.0302(10) Uani 1 1 d . . .
O9 O 0.1362(4) 0.5170(2) 0.1988(2) 0.0254(9) Uani 1 1 d . . .
O10 O 0.0336(4) 0.6289(2) 0.1241(2) 0.0273(9) Uani 1 1 d . . .
O11 O 0.1524(4) 0.6507(2) 0.4019(2) 0.0251(9) Uani 1 1 d . . .
O12 O 0.0981(4) 0.7139(2) 0.2846(2) 0.0216(9) Uani 1 1 d . . .
O13 O 0.1814(4) 0.8549(3) 0.0626(2) 0.0377(11) Uani 1 1 d . . .
H13A H 0.1304 0.8933 0.0366 0.056 Uiso 1 1 d R . .
H13C H 0.2452 0.8847 0.0860 0.056 Uiso 1 1 d R . .
O14 O 0.2900(4) 0.7205(3) 0.1717(3) 0.0332(10) Uani 1 1 d . . .
H14A H 0.3141 0.7144 0.1267 0.050 Uiso 1 1 d R . .
H14D H 0.2919 0.6672 0.1944 0.050 Uiso 1 1 d R . .
C1 C 0.5383(5) 0.6571(4) 0.3817(3) 0.0247(13) Uani 1 1 d . . .
C2 C 0.6359(5) 0.6236(4) 0.4368(3) 0.0229(12) Uani 1 1 d . . .
H2C H 0.6285 0.5651 0.4602 0.034 Uiso 1 1 calc R . .
C3 C 0.2544(5) 0.3224(4) 0.5427(3) 0.0205(11) Uani 1 1 d . . .
C4 C 0.2455(6) 0.2342(4) 0.5768(3) 0.0283(14) Uani 1 1 d . . .
H4B H 0.1735 0.1973 0.5628 0.034 Uiso 1 1 calc R . .
C5 C 0.3437(6) 0.2015(4) 0.6317(3) 0.0331(15) Uani 1 1 d . . .
H5A H 0.3370 0.1427 0.6547 0.050 Uiso 1 1 calc R . .
C6 C 0.5490(6) 0.7448(4) 0.3475(3) 0.0306(14) Uani 1 1 d . . .
H6C H 0.4834 0.7673 0.3105 0.046 Uiso 1 1 calc R . .
C7 C 0.4194(5) 0.6004(4) 0.3633(3) 0.0235(13) Uani 1 1 d . . .
C8 C 0.1523(5) 0.3563(4) 0.4798(3) 0.0223(12) Uani 1 1 d . . .
C9 C 0.2748(5) 0.2134(3) 0.3108(3) 0.0221(12) Uani 1 1 d . . .
C10 C 0.1982(5) 0.1483(3) 0.2663(3) 0.0197(11) Uani 1 1 d . . .
H10B H 0.1212 0.1673 0.2379 0.024 Uiso 1 1 calc R . .
C11 C 0.2362(5) 0.0550(3) 0.2639(3) 0.0206(11) Uani 1 1 d . . .
C12 C 0.3505(6) 0.0269(4) 0.3048(4) 0.0376(17) Uani 1 1 d . . .
H12A H 0.3767 -0.0353 0.3019 0.045 Uiso 1 1 calc R . .
C13 C 0.4266(6) 0.0907(4) 0.3501(4) 0.047(2) Uani 1 1 d . . .
H13B H 0.5028 0.0709 0.3790 0.057 Uiso 1 1 calc R . .
C14 C 0.3902(6) 0.1843(4) 0.3528(4) 0.0345(16) Uani 1 1 d . . .
H14B H 0.4427 0.2274 0.3825 0.041 Uiso 1 1 calc R . .
C15 C 0.2345(5) 0.3130(4) 0.3119(3) 0.0197(11) Uani 1 1 d . . .
C16 C 0.1473(5) 0.9844(3) 0.2196(3) 0.0223(12) Uani 1 1 d . . .
C17 C 0.1291(5) 0.8169(3) 0.3951(3) 0.0198(12) Uani 1 1 d . . .
C18 C 0.0389(5) 0.8829(3) 0.3645(3) 0.0183(11) Uani 1 1 d . . .
H18A H -0.0251 0.8656 0.3243 0.022 Uiso 1 1 calc R . .
C19 C 0.0430(5) 0.9740(3) 0.3931(3) 0.0202(12) Uani 1 1 d . . .
C20 C 0.1380(6) 0.9996(4) 0.4537(4) 0.0310(15) Uani 1 1 d . . .
H20A H 0.1420 1.0608 0.4730 0.037 Uiso 1 1 calc R . .
C21 C 0.2261(6) 0.9337(4) 0.4848(4) 0.0385(17) Uani 1 1 d . . .
H21A H 0.2888 0.9508 0.5258 0.046 Uiso 1 1 calc R . .
C22 C 0.2230(6) 0.8425(4) 0.4562(3) 0.0305(15) Uani 1 1 d . . .
H22A H 0.2832 0.7987 0.4777 0.037 Uiso 1 1 calc R . .
C23 C -0.0501(5) 1.0452(4) 0.3544(3) 0.0195(11) Uani 1 1 d . . .
C24 C 0.1256(5) 0.7220(3) 0.3583(3) 0.0188(12) Uani 1 1 d . . .
OW1 O 0.5653(5) 0.3743(3) 0.4258(3) 0.0608(15) Uani 1 1 d . . .
HW1B H 0.4911 0.3648 0.4378 0.091 Uiso 1 1 d R . .
HW1C H 0.5684 0.3553 0.3791 0.091 Uiso 1 1 d R . .

loop_
_atom_site_aniso_label
_atom_site_aniso_U_11
_atom_site_aniso_U_22
_atom_site_aniso_U_33
_atom_site_aniso_U_23
_atom_site_aniso_U_13
_atom_site_aniso_U_12
Dy1 0.01611(15) 0.01352(14) 0.01989(15) -0.00144(9) -0.00320(11) 0.00021(9)
Dy2 0.01428(14) 0.01306(14) 0.01606(15) 0.00070(8) -0.00226(10) 0.00012(8)
O1 0.019(2) 0.034(2) 0.026(2) 0.0047(16) -0.0101(18) -0.0048(16)
O2 0.022(2) 0.027(2) 0.036(2) 0.0081(17) -0.0121(18) -0.0068(17)
O3 0.027(2) 0.027(2) 0.023(2) 0.0033(16) -0.0054(17) -0.0033(16)
O4 0.023(2) 0.042(2) 0.027(2) -0.0038(18) -0.0069(18) 0.0144(18)
O5 0.020(2) 0.0188(19) 0.046(3) -0.0067(17) 0.0009(18) -0.0006(16)
O6 0.0148(18) 0.0224(18) 0.0229(19) 0.0009(14) -0.0011(15) -0.0017(15)
O7 0.020(2) 0.039(2) 0.036(2) 0.0083(18) -0.0011(19) 0.0081(17)
O8 0.043(3) 0.0202(19) 0.028(2) -0.0057(16) 0.0064(19) -0.0080(18)
O9 0.027(2) 0.0243(19) 0.022(2) -0.0011(15) -0.0062(18) -0.0042(16)
O10 0.035(2) 0.0142(18) 0.031(2) 0.0011(15) -0.0023(18) -0.0053(16)
O11 0.037(2) 0.0166(18) 0.0203(19) 0.0020(14) -0.0009(17) 0.0060(16)
O12 0.024(2) 0.0218(19) 0.018(2) -0.0021(14) -0.0012(16) 0.0028(15)
O13 0.036(2) 0.057(3) 0.019(2) 0.0066(18) -0.0004(19) -0.015(2)
O14 0.027(2) 0.034(2) 0.039(2) 0.0093(17) 0.0066(19) 0.0083(17)
C1 0.023(3) 0.024(3) 0.025(3) -0.002(2) -0.005(2) -0.004(2)
C2 0.022(3) 0.021(3) 0.022(3) 0.001(2) -0.006(2) -0.005(2)
C3 0.018(3) 0.027(3) 0.016(3) -0.001(2) 0.001(2) -0.005(2)
C4 0.028(3) 0.029(3) 0.025(3) 0.000(2) -0.006(3) -0.012(2)
C5 0.041(4) 0.025(3) 0.031(3) 0.010(2) -0.003(3) -0.009(3)
C6 0.029(3) 0.027(3) 0.031(3) 0.006(2) -0.012(3) -0.005(3)
C7 0.017(3) 0.021(3) 0.031(3) 0.000(2) -0.004(2) 0.000(2)
C8 0.018(3) 0.032(3) 0.015(3) -0.005(2) -0.003(2) -0.003(2)
C9 0.019(3) 0.016(3) 0.030(3) -0.001(2) -0.001(2) -0.001(2)
C10 0.012(3) 0.021(3) 0.024(3) 0.000(2) -0.002(2) 0.000(2)
C11 0.016(3) 0.018(3) 0.028(3) -0.002(2) 0.004(2) -0.008(2)
C12 0.029(3) 0.015(3) 0.065(5) -0.007(3) -0.009(3) 0.001(2)
C13 0.026(3) 0.025(3) 0.082(5) -0.002(3) -0.025(4) 0.004(3)
C14 0.027(3) 0.021(3) 0.051(4) -0.012(3) -0.012(3) -0.002(2)
C15 0.020(3) 0.018(3) 0.020(3) -0.003(2) 0.000(2) 0.000(2)
C16 0.024(3) 0.023(3) 0.022(3) -0.005(2) 0.008(2) -0.009(2)
C17 0.027(3) 0.016(2) 0.016(3) 0.004(2) -0.001(2) 0.003(2)
C18 0.020(3) 0.020(3) 0.015(3) -0.001(2) 0.002(2) 0.001(2)
C19 0.025(3) 0.014(2) 0.022(3) 0.002(2) 0.000(2) 0.002(2)
C20 0.035(4) 0.019(3) 0.036(3) -0.007(2) -0.005(3) 0.002(2)
C21 0.041(4) 0.026(3) 0.041(4) -0.007(3) -0.023(3) 0.004(3)
C22 0.030(3) 0.025(3) 0.031(3) -0.002(2) -0.014(3) 0.009(2)
C23 0.022(3) 0.021(3) 0.018(3) 0.001(2) 0.010(2) 0.005(2)
C24 0.016(3) 0.019(3) 0.021(3) 0.002(2) -0.001(2) 0.002(2)
OW1 0.033(3) 0.056(3) 0.093(4) -0.012(3) 0.005(3) 0.001(2)

loop_
_atom_type_symbol
_atom_type_description
_atom_type_scat_dispersion_real
_atom_type_scat_dispersion_imag
_atom_type_scat_source
C C 0.0033 0.0016 'International Tables Vol C Tables 4.2.6.8 and 6.1.1.4'
H H 0.0000 0.0000 'International Tables Vol C Tables 4.2.6.8 and 6.1.1.4'
O O 0.0106 0.0060 'International Tables Vol C Tables 4.2.6.8 and 6.1.1.4'
Dy Dy -0.1892 4.4098 'International Tables Vol C Tables 4.2.6.8 and 6.1.1.4'

loop_
_geom_angle_atom_site_label_1
_geom_angle_atom_site_label_2
_geom_angle_atom_site_label_3
_geom_angle
_geom_angle_site_symmetry_1
_geom_angle_site_symmetry_3
O3 Dy1 O9 151.13(12) . .
O3 Dy1 O7 85.81(14) . .
O9 Dy1 O7 79.24(15) . .
O3 Dy1 O11 85.52(13) . .
O9 Dy1 O11 116.67(12) . .
O7 Dy1 O11 83.28(14) . .
O3 Dy1 O5 80.68(14) . .
O9 Dy1 O5 88.90(13) . .
O7 Dy1 O5 127.31(13) . .
O11 Dy1 O5 144.82(12) . .
O3 Dy1 O1 128.85(11) . .
O9 Dy1 O1 76.60(13) . .
O7 Dy1 O1 137.93(12) . .
O11 Dy1 O1 77.62(14) . .
O5 Dy1 O1 86.18(13) . .
O3 Dy1 O2 76.47(13) . .
O9 Dy1 O2 125.78(14) . .
O7 Dy1 O2 151.37(16) . .
O11 Dy1 O2 73.20(13) . .
O5 Dy1 O2 72.17(12) . .
O1 Dy1 O2 52.49(12) . .
O3 Dy1 O6 72.41(12) . 2_545
O9 Dy1 O6 80.03(11) . 2_545
O7 Dy1 O6 76.06(12) . 2_545
O11 Dy1 O6 150.57(14) . 2_545
O5 Dy1 O6 51.29(11) . 2_545
O1 Dy1 O6 131.48(13) . 2_545
O2 Dy1 O6 118.27(11) . 2_545
O3 Dy1 C7 102.68(14) . .
O9 Dy1 C7 101.82(15) . .
O7 Dy1 C7 152.87(14) . .
O11 Dy1 C7 71.95(15) . .
O5 Dy1 C7 79.74(14) . .
O1 Dy1 C7 26.17(13) . .
O2 Dy1 C7 26.42(14) . .
O6 Dy1 C7 131.03(13) 2_545 .
O3 Dy1 C15 73.35(14) . .
O9 Dy1 C15 85.73(13) . .
O7 Dy1 C15 102.08(14) . .
O11 Dy1 C15 157.60(13) . .
O5 Dy1 C15 25.37(14) . .
O1 Dy1 C15 109.81(15) . .
O2 Dy1 C15 94.25(13) . .
O6 Dy1 C15 26.03(13) 2_545 .
C7 Dy1 C15 105.04(15) . .
O10 Dy2 O8 155.91(13) . .
O10 Dy2 O4 79.95(13) . .
O8 Dy2 O4 123.48(13) . .
O10 Dy2 O13 111.89(15) . .
O8 Dy2 O13 74.95(14) . .
O4 Dy2 O13 71.40(15) . .
O10 Dy2 O12 80.83(12) . .
O8 Dy2 O12 81.76(12) . .
O4 Dy2 O12 143.11(15) . .
O13 Dy2 O12 145.40(13) . .
O10 Dy2 O6 103.13(13) . .
O8 Dy2 O6 89.99(14) . .
O4 Dy2 O6 74.30(13) . .
O13 Dy2 O6 124.62(14) . .
O12 Dy2 O6 79.87(12) . .
O10 Dy2 O14 81.34(14) . .
O8 Dy2 O14 78.81(14) . .
O4 Dy2 O14 129.34(15) . .
O13 Dy2 O14 72.90(15) . .
O12 Dy2 O14 77.79(14) . .
O6 Dy2 O14 156.19(13) . .
C7 O1 Dy1 95.9(3) . .
C7 O2 Dy1 91.6(3) . .
C8 O3 Dy1 141.2(3) . .
C8 O4 Dy2 135.3(3) 2 .
C15 O5 Dy1 99.6(3) . .
C15 O6 Dy2 139.1(3) 2 .
C15 O6 Dy1 88.9(3) 2 2
Dy2 O6 Dy1 116.38(14) . 2
C16 O7 Dy1 152.2(4) 2_545 .
C16 O8 Dy2 124.6(3) . .
C23 O9 Dy1 139.4(4) 2_545 .
C23 O10 Dy2 145.3(3) 2_545 .
C24 O11 Dy1 114.6(3) . .
C24 O12 Dy2 150.7(3) . .
Dy2 O13 H13A 109.1 . .
Dy2 O13 H13C 109.3 . .
H13A O13 H13C 109.5 . .
Dy2 O14 H14A 109.3 . .
Dy2 O14 H14D 109.1 . .
H14A O14 H14D 109.5 . .
C6 C1 C2 120.0(5) . .
C6 C1 C7 120.7(4) . .
C2 C1 C7 119.2(5) . .
C1 C2 C3 119.9(5) . 3_666
C1 C2 H2C 120.0 . .
C3 C2 H2C 120.0 3_666 .
C4 C3 C2 119.5(4) . 3_666
C4 C3 C8 120.6(4) . .
C2 C3 C8 119.8(5) 3_666 .
C5 C4 C3 120.0(5) . .
C5 C4 H4B 120.0 . .
C3 C4 H4B 120.0 . .
C4 C5 C6 120.5(5) . 3_666
C4 C5 H5A 119.8 . .
C6 C5 H5A 119.8 3_666 .
C5 C6 C1 120.1(5) 3_666 .
C5 C6 H6C 119.9 3_666 .
C1 C6 H6C 120.0 . .
O2 C7 O1 119.5(5) . .
O2 C7 C1 118.8(4) . .
O1 C7 C1 121.6(5) . .
O2 C7 Dy1 62.0(3) . .
O1 C7 Dy1 57.9(3) . .
C1 C7 Dy1 173.5(4) . .
O4 C8 O3 124.2(4) 2_545 .
O4 C8 C3 116.6(5) 2_545 .
O3 C8 C3 119.1(4) . .
C10 C9 C14 119.4(5) . .
C10 C9 C15 119.8(4) . .
C14 C9 C15 120.8(4) . .
C11 C10 C9 120.2(4) . .
C11 C10 H10B 119.9 . .
C9 C10 H10B 119.9 . .
C12 C11 C10 120.1(4) . .
C12 C11 C16 120.6(5) . 1_545
C10 C11 C16 119.2(4) . 1_545
C11 C12 C13 120.2(5) . .
C11 C12 H12A 119.9 . .
C13 C12 H12A 119.9 . .
C12 C13 C14 120.3(5) . .
C12 C13 H13B 119.8 . .
C14 C13 H13B 119.8 . .
C13 C14 C9 119.7(5) . .
C13 C14 H14B 120.1 . .
C9 C14 H14B 120.1 . .
O5 C15 O6 119.6(4) . 2_545
O5 C15 C9 120.5(5) . .
O6 C15 C9 119.9(5) 2_545 .
O5 C15 Dy1 55.0(3) . .
O6 C15 Dy1 65.0(3) 2_545 .
C9 C15 Dy1 172.4(3) . .
O8 C16 O7 123.7(5) . 2
O8 C16 C11 116.4(5) . 1_565
O7 C16 C11 119.8(4) 2 1_565
C18 C17 C22 119.5(5) . .
C18 C17 C24 118.4(4) . .
C22 C17 C24 122.0(4) . .
C19 C18 C17 120.8(4) . .
C19 C18 H18A 119.6 . .
C17 C18 H18A 119.6 . .
C18 C19 C20 119.5(5) . .
C18 C19 C23 119.1(4) . .
C20 C19 C23 121.2(4) . .
C21 C20 C19 119.6(5) . .
C21 C20 H20A 120.2 . .
C19 C20 H20A 120.2 . .
C20 C21 C22 121.2(5) . .
C20 C21 H21A 119.4 . .
C22 C21 H21A 119.4 . .
C21 C22 C17 119.4(5) . .
C21 C22 H22A 120.3 . .
C17 C22 H22A 120.3 . .
O10 C23 O9 124.9(5) 2 2
O10 C23 C19 117.0(4) 2 .
O9 C23 C19 118.1(4) 2 .
O12 C24 O11 121.3(4) . .
O12 C24 C17 119.8(4) . .
O11 C24 C17 119.0(4) . .
HW1B OW1 HW1C 109.5 . .

loop_
_geom_bond_atom_site_label_1
_geom_bond_atom_site_label_2
_geom_bond_distance
_geom_bond_site_symmetry_2
Dy1 O3 2.291(4) .
Dy1 O9 2.290(4) .
Dy1 O7 2.294(4) .
Dy1 O11 2.346(3) .
Dy1 O5 2.411(4) .
Dy1 O1 2.423(4) .
Dy1 O2 2.512(3) .
Dy1 O6 2.631(3) 2_545
Dy1 C7 2.845(5) .
Dy1 C15 2.902(5) .
Dy2 O10 2.239(3) .
Dy2 O8 2.274(3) .
Dy2 O4 2.286(3) .
Dy2 O13 2.328(4) .
Dy2 O12 2.376(4) .
Dy2 O6 2.382(4) .
Dy2 O14 2.392(4) .
O1 C7 1.262(6) .
O2 C7 1.266(7) .
O3 C8 1.257(6) .
O4 C8 1.259(6) 2
O5 C15 1.261(6) .
O6 C15 1.274(6) 2
O6 Dy1 2.631(3) 2
O7 C16 1.256(7) 2_545
O8 C16 1.257(6) .
O9 C23 1.261(6) 2_545
O10 C23 1.251(6) 2_545
O11 C24 1.267(6) .
O12 C24 1.260(6) .
O13 H13A 0.8500 .
O13 H13C 0.8500 .
O14 H14A 0.8501 .
O14 H14D 0.8500 .
C1 C6 1.389(8) .
C1 C2 1.385(7) .
C1 C7 1.492(7) .
C2 C3 1.397(7) 3_666
C2 H2C 0.9300 .
C3 C4 1.390(7) .
C3 C2 1.397(7) 3_666
C3 C8 1.497(7) .
C4 C5 1.382(8) .
C4 H4B 0.9300 .
C5 C6 1.374(8) 3_666
C5 H5A 0.9300 .
C6 C5 1.374(8) 3_666
C6 H6C 0.9300 .
C8 O4 1.259(6) 2_545
C9 C10 1.388(7) .
C9 C14 1.393(7) .
C9 C15 1.479(7) .
C10 C11 1.387(7) .
C10 H10B 0.9300 .
C11 C12 1.372(7) .
C11 C16 1.507(7) 1_545
C12 C13 1.379(8) .
C12 H12A 0.9300 .
C13 C14 1.386(8) .
C13 H13B 0.9300 .
C14 H14B 0.9300 .
C15 O6 1.274(6) 2_545
C16 O7 1.256(6) 2
C16 C11 1.507(7) 1_565
C17 C18 1.389(7) .
C17 C22 1.389(7) .
C17 C24 1.487(7) .
C18 C19 1.383(7) .
C18 H18A 0.9300 .
C19 C20 1.390(7) .
C19 C23 1.501(7) .
C20 C21 1.375(8) .
C20 H20A 0.9300 .
C21 C22 1.385(7) .
C21 H21A 0.9300 .
C22 H22A 0.9300 .
C23 O10 1.251(6) 2
C23 O9 1.261(6) 2
OW1 HW1B 0.8499 .
OW1 HW1C 0.8500 .
